data_7026803
loop_
_publ_author_name
'Anisimova, Tatyana B.'
'Bokach, Nadezhda A.'
'Luzyanin, Konstantin V.'
'Haukka, Matti'
'Kukushkin, Vadim Yu'

_publ_section_title
;
 Push-pull nitrile ligands exhibit specific hydration patterns.
;
_journal_issue 44
_journal_name_full 'Dalton transactions (Cambridge, England : 2003)'
_journal_page_first 10790
_journal_page_last 10798
_journal_paper_doi 10.1039/c0dt00711k
_journal_volume 39
_journal_year 2010
_chemical_formula_moiety 'C12 H23 Cl N4 O4 Pt S'
_chemical_formula_sum 'C12 H23 Cl N4 O4 Pt S'
_chemical_formula_weight 549.94
_chemical_name_systematic
;
?
;
_space_group_IT_number 14
_symmetry_cell_setting monoclinic
_symmetry_space_group_name_Hall '-P 2ybc'
_symmetry_space_group_name_H-M 'P 1 21/c 1'
_atom_sites_solution_hydrogens mixed
_atom_sites_solution_primary direct
_atom_sites_solution_secondary difmap
_audit_creation_method SHELXL-97
_cell_angle_alpha 90.00
_cell_angle_beta 108.168(2)
_cell_angle_gamma 90.00
_cell_formula_units_Z 4
_cell_length_a 12.7585(2)
_cell_length_b 17.3396(5)
_cell_length_c 8.3188(2)
_cell_measurement_reflns_used 9555
_cell_measurement_temperature 100(2)
_cell_measurement_theta_max 30.03
_cell_measurement_theta_min 1.00
_cell_volume 1748.60(7)
_computing_cell_refinement 'Denzo/Scalepack (Otwinowski & Minor, 1997)'
_computing_data_collection 'Collect (Bruker AXS BV, 1997-2008)'
_computing_data_reduction 'Denzo/Scalepack (Otwinowski & Minor, 1997)'
_computing_molecular_graphics 'Diamond v.3.1f (Brandenburg, 2008)'
_computing_publication_material 'SHELXL-97 (Sheldrick, 2008)'
_computing_structure_refinement 'SHELXL-97 (Sheldrick, 2008)'
_computing_structure_solution 'SIR2004 (Burla et al., 2005)'
_diffrn_ambient_temperature 100(2)
_diffrn_detector_area_resol_mean 9
_diffrn_measured_fraction_theta_full 0.996
_diffrn_measured_fraction_theta_max 0.996
_diffrn_measurement_device '95mm CCD camera on \k-goniostat'
_diffrn_measurement_device_type 'Nonius KappaCCD'
_diffrn_measurement_method '\f scans and \w scans with \k offset'
_diffrn_radiation_monochromator 'horizontally mounted graphite crystal'
_diffrn_radiation_source 'fine-focus sealed tube'
_diffrn_radiation_type MoK\a
_diffrn_radiation_wavelength 0.71073
_diffrn_reflns_av_R_equivalents 0.0670
_diffrn_reflns_av_sigmaI/netI 0.0310
_diffrn_reflns_limit_h_max 17
_diffrn_reflns_limit_h_min -17
_diffrn_reflns_limit_k_max 24
_diffrn_reflns_limit_k_min -24
_diffrn_reflns_limit_l_max 11
_diffrn_reflns_limit_l_min -11
_diffrn_reflns_number 43768
_diffrn_reflns_theta_full 30.08
_diffrn_reflns_theta_max 30.08
_diffrn_reflns_theta_min 2.05
_exptl_absorpt_coefficient_mu 8.320
_exptl_absorpt_correction_T_max 0.5135
_exptl_absorpt_correction_T_min 0.2584
_exptl_absorpt_correction_type multi-scan
_exptl_absorpt_process_details 'SADABS-2008/1 (Sheldrick, 2008)'
_exptl_crystal_colour colourless
_exptl_crystal_density_diffrn 2.089
_exptl_crystal_density_method 'not measured'
_exptl_crystal_description block
_exptl_crystal_F_000 1064
_exptl_crystal_size_max 0.21
_exptl_crystal_size_mid 0.14
_exptl_crystal_size_min 0.08
_refine_diff_density_max 1.587
_refine_diff_density_min -1.773
_refine_diff_density_rms 0.188
_refine_ls_extinction_method none
_refine_ls_goodness_of_fit_ref 1.058
_refine_ls_hydrogen_treatment constr
_refine_ls_matrix_type full
_refine_ls_number_parameters 210
_refine_ls_number_reflns 5120
_refine_ls_number_restraints 0
_refine_ls_restrained_S_all 1.058
_refine_ls_R_factor_all 0.0351
_refine_ls_R_factor_gt 0.0263
_refine_ls_shift/su_max 0.001
_refine_ls_shift/su_mean 0.000
_refine_ls_structure_factor_coef Fsqd
_refine_ls_weighting_details 'calc w=1/[\s^2^(Fo^2^)+(0.0286P)^2^+2.1860P] where P=(Fo^2^+2Fc^2^)/3'
_refine_ls_weighting_scheme calc
_refine_ls_wR_factor_gt 0.0568
_refine_ls_wR_factor_ref 0.0599
_reflns_number_gt 4407
_reflns_number_total 5120
_reflns_threshold_expression >2sigma(I)
_cod_data_source_file c0dt00711k.txt
_cod_data_source_block 5
_cod_original_sg_symbol_H-M 'P 21/c'
_cod_database_code 7026803

loop_
_symmetry_equiv_pos_as_xyz
'x, y, z'
'-x, y+1/2, -z+1/2'
'-x, -y, -z'
'x, -y-1/2, z-1/2'

loop_
_atom_site_label
_atom_site_type_symbol
_atom_site_fract_x
_atom_site_fract_y
_atom_site_fract_z
_atom_site_U_iso_or_equiv
_atom_site_adp_type
_atom_site_occupancy
_atom_site_symmetry_multiplicity
_atom_site_calc_flag
_atom_site_refinement_flags
Pt1 Pt 0.156244(9) 0.178091(6) 0.470844(13) 0.01648(4) Uani 1 1 d .
Cl1 Cl 0.14222(6) 0.04502(4) 0.45483(10) 0.02507(16) Uani 1 1 d .
S2 S -0.01423(6) 0.18947(4) 0.46783(9) 0.01624(14) Uani 1 1 d .
O1 O 0.3101(2) 0.16801(13) 0.4574(3) 0.0235(5) Uani 1 1 d .
O2 O -0.05257(19) 0.26983(12) 0.4712(3) 0.0215(5) Uani 1 1 d .
O3 O 0.2719(2) 0.57254(13) 0.5251(3) 0.0257(5) Uani 1 1 d .
O4 O 0.6812(2) 0.16129(15) 0.4225(3) 0.0292(5) Uani 1 1 d .
N1 N 0.1766(2) 0.29096(16) 0.4917(3) 0.0201(5) Uani 1 1 d .
H1N H 0.1203 0.3207 0.4917 0.030 Uiso 1 1 d R
N2 N 0.3523(2) 0.30067(16) 0.4494(3) 0.0208(5) Uani 1 1 d .
N3 N 0.2641(2) 0.40924(15) 0.4960(3) 0.0212(5) Uani 1 1 d .
N5 N 0.4678(2) 0.20518(16) 0.4187(4) 0.0228(5) Uani 1 1 d .
C1 C 0.2623(3) 0.33019(17) 0.4774(4) 0.0187(6) Uani 1 1 d .
C2 C 0.3701(3) 0.22563(18) 0.4404(4) 0.0194(6) Uani 1 1 d .
C3 C 0.1711(3) 0.45230(19) 0.5196(5) 0.0262(7) Uani 1 1 d .
H3A H 0.1346 0.4211 0.5864 0.031 Uiso 1 1 calc R
H3B H 0.1163 0.4635 0.4082 0.031 Uiso 1 1 calc R
C4 C 0.2133(3) 0.52687(19) 0.6111(4) 0.0263(7) Uani 1 1 d .
H4A H 0.1501 0.5570 0.6227 0.032 Uiso 1 1 calc R
H4B H 0.2625 0.5149 0.7262 0.032 Uiso 1 1 calc R
C5 C 0.3633(3) 0.5307(2) 0.5073(4) 0.0261(7) Uani 1 1 d .
H5A H 0.4152 0.5192 0.6208 0.031 Uiso 1 1 calc R
H5B H 0.4026 0.5628 0.4460 0.031 Uiso 1 1 calc R
C6 C 0.3275(3) 0.45600(19) 0.4120(4) 0.0253(7) Uani 1 1 d .
H6A H 0.2815 0.4674 0.2945 0.030 Uiso 1 1 calc R
H6B H 0.3932 0.4269 0.4074 0.030 Uiso 1 1 calc R
C7 C 0.5427(3) 0.26177(19) 0.3833(5) 0.0258(7) Uani 1 1 d .
H7A H 0.5292 0.3131 0.4249 0.031 Uiso 1 1 calc R
H7B H 0.5291 0.2654 0.2597 0.031 Uiso 1 1 calc R
C8 C 0.6604(3) 0.2379(2) 0.4694(4) 0.0268(7) Uani 1 1 d .
H8A H 0.7106 0.2743 0.4385 0.032 Uiso 1 1 calc R
H8B H 0.6760 0.2403 0.5936 0.032 Uiso 1 1 calc R
C9 C 0.6102(3) 0.1076(2) 0.4683(5) 0.0296(7) Uani 1 1 d .
H9A H 0.6242 0.1094 0.5922 0.035 Uiso 1 1 calc R
H9B H 0.6266 0.0547 0.4381 0.035 Uiso 1 1 calc R
C10 C 0.4904(3) 0.12600(19) 0.3789(4) 0.0260(7) Uani 1 1 d .
H10A H 0.4743 0.1202 0.2552 0.031 Uiso 1 1 calc R
H10B H 0.4426 0.0898 0.4163 0.031 Uiso 1 1 calc R
C11 C -0.1035(3) 0.14246(19) 0.2888(4) 0.0222(6) Uani 1 1 d .
H11A H -0.1794 0.1453 0.2926 0.033 Uiso 1 1 calc R
H11B H -0.0816 0.0883 0.2888 0.033 Uiso 1 1 calc R
H11C H -0.0990 0.1677 0.1858 0.033 Uiso 1 1 calc R
C12 C -0.0411(3) 0.13809(18) 0.6337(4) 0.0213(6) Uani 1 1 d .
H12A H -0.0037 0.1634 0.7417 0.032 Uiso 1 1 calc R
H12B H -0.0137 0.0852 0.6360 0.032 Uiso 1 1 calc R
H12C H -0.1207 0.1372 0.6156 0.032 Uiso 1 1 calc R

loop_
_atom_site_aniso_label
_atom_site_aniso_U_11
_atom_site_aniso_U_22
_atom_site_aniso_U_33
_atom_site_aniso_U_23
_atom_site_aniso_U_13
_atom_site_aniso_U_12
Pt1 0.01398(7) 0.01554(6) 0.02029(7) -0.00107(4) 0.00588(5) -0.00118(4)
Cl1 0.0233(4) 0.0160(3) 0.0386(4) -0.0019(3) 0.0134(3) -0.0012(3)
S2 0.0149(4) 0.0175(3) 0.0167(3) 0.0000(2) 0.0055(3) -0.0015(3)
O1 0.0149(11) 0.0216(11) 0.0373(13) 0.0008(9) 0.0129(10) 0.0020(9)
O2 0.0231(12) 0.0176(10) 0.0266(11) 0.0007(8) 0.0120(9) 0.0002(9)
O3 0.0275(13) 0.0170(11) 0.0334(12) -0.0005(9) 0.0106(10) -0.0022(9)
O4 0.0189(12) 0.0289(13) 0.0420(14) -0.0013(11) 0.0128(11) 0.0007(10)
N1 0.0162(13) 0.0175(13) 0.0287(13) -0.0039(10) 0.0098(11) -0.0026(10)
N2 0.0166(13) 0.0198(12) 0.0268(13) -0.0016(10) 0.0077(11) -0.0016(10)
N3 0.0160(13) 0.0183(12) 0.0311(14) -0.0018(10) 0.0101(11) -0.0019(10)
N5 0.0181(14) 0.0182(12) 0.0351(15) -0.0026(11) 0.0123(11) -0.0008(11)
C1 0.0127(14) 0.0221(15) 0.0201(14) -0.0008(11) 0.0036(11) 0.0005(11)
C2 0.0146(15) 0.0233(15) 0.0196(14) -0.0012(11) 0.0044(11) -0.0007(11)
C3 0.0192(16) 0.0197(16) 0.0434(19) -0.0158(14) 0.0152(14) -0.0069(12)
C4 0.0277(18) 0.0230(16) 0.0295(16) -0.0063(13) 0.0110(14) -0.0027(13)
C5 0.0211(17) 0.0199(15) 0.0365(18) 0.0007(13) 0.0080(14) -0.0047(13)
C6 0.0221(17) 0.0223(16) 0.0342(17) 0.0035(13) 0.0125(14) -0.0015(13)
C7 0.0200(17) 0.0215(16) 0.0386(18) 0.0011(13) 0.0133(14) -0.0018(12)
C8 0.0173(16) 0.0303(18) 0.0337(18) -0.0042(13) 0.0095(14) -0.0049(13)
C9 0.0216(18) 0.0260(17) 0.041(2) 0.0022(14) 0.0095(14) 0.0019(14)
C10 0.0198(17) 0.0229(16) 0.0364(18) -0.0025(13) 0.0103(14) -0.0014(13)
C11 0.0200(16) 0.0264(16) 0.0195(14) -0.0025(12) 0.0053(12) -0.0040(12)
C12 0.0248(17) 0.0218(15) 0.0181(14) 0.0005(11) 0.0080(12) -0.0007(12)

loop_
_atom_type_symbol
_atom_type_description
_atom_type_scat_dispersion_real
_atom_type_scat_dispersion_imag
_atom_type_scat_source
C C 0.0033 0.0016 'International Tables Vol C Tables 4.2.6.8 and 6.1.1.4'
H H 0.0000 0.0000 'International Tables Vol C Tables 4.2.6.8 and 6.1.1.4'
N N 0.0061 0.0033 'International Tables Vol C Tables 4.2.6.8 and 6.1.1.4'
O O 0.0106 0.0060 'International Tables Vol C Tables 4.2.6.8 and 6.1.1.4'
S S 0.1246 0.1234 'International Tables Vol C Tables 4.2.6.8 and 6.1.1.4'
Cl Cl 0.1484 0.1585 'International Tables Vol C Tables 4.2.6.8 and 6.1.1.4'
Pt Pt -1.7033 8.3905 'International Tables Vol C Tables 4.2.6.8 and 6.1.1.4'

loop_
_geom_angle_atom_site_label_1
_geom_angle_atom_site_label_2
_geom_angle_atom_site_label_3
_geom_angle
_geom_angle_publ_flag
N1 Pt1 O1 89.25(10) yes
N1 Pt1 S2 90.86(8) ?
O1 Pt1 S2 176.34(7) ?
N1 Pt1 Cl1 176.93(8) ?
O1 Pt1 Cl1 88.24(7) ?
S2 Pt1 Cl1 91.76(3) yes
O2 S2 C12 108.37(14) ?
O2 S2 C11 108.67(15) ?
C12 S2 C11 101.24(15) ?
O2 S2 Pt1 114.84(10) ?
C12 S2 Pt1 112.48(11) ?
C11 S2 Pt1 110.32(11) ?
C2 O1 Pt1 124.1(2) ?
C5 O3 C4 110.2(3) ?
C9 O4 C8 110.1(3) ?
C1 N1 Pt1 126.2(2) ?
C1 N1 H1N 113.2 ?
Pt1 N1 H1N 119.6 ?
C2 N2 C1 123.7(3) ?
C1 N3 C6 119.2(3) ?
C1 N3 C3 122.4(3) ?
C6 N3 C3 111.8(3) ?
C2 N5 C10 121.9(3) ?
C2 N5 C7 122.4(3) ?
C10 N5 C7 113.4(3) ?
N1 C1 N2 126.5(3) ?
N1 C1 N3 119.1(3) ?
N2 C1 N3 114.4(3) ?
O1 C2 N2 129.3(3) ?
O1 C2 N5 114.3(3) ?
N2 C2 N5 116.3(3) ?
N3 C3 C4 109.1(3) ?
N3 C3 H3A 109.9 ?
C4 C3 H3A 109.9 ?
N3 C3 H3B 109.9 ?
C4 C3 H3B 109.9 ?
H3A C3 H3B 108.3 ?
O3 C4 C3 112.5(3) ?
O3 C4 H4A 109.1 ?
C3 C4 H4A 109.1 ?
O3 C4 H4B 109.1 ?
C3 C4 H4B 109.1 ?
H4A C4 H4B 107.8 ?
O3 C5 C6 111.7(3) ?
O3 C5 H5A 109.3 ?
C6 C5 H5A 109.3 ?
O3 C5 H5B 109.3 ?
C6 C5 H5B 109.3 ?
H5A C5 H5B 107.9 ?
N3 C6 C5 110.2(3) ?
N3 C6 H6A 109.6 ?
C5 C6 H6A 109.6 ?
N3 C6 H6B 109.6 ?
C5 C6 H6B 109.6 ?
H6A C6 H6B 108.1 ?
N5 C7 C8 109.7(3) ?
N5 C7 H7A 109.7 ?
C8 C7 H7A 109.7 ?
N5 C7 H7B 109.7 ?
C8 C7 H7B 109.7 ?
H7A C7 H7B 108.2 ?
O4 C8 C7 111.6(3) ?
O4 C8 H8A 109.3 ?
C7 C8 H8A 109.3 ?
O4 C8 H8B 109.3 ?
C7 C8 H8B 109.3 ?
H8A C8 H8B 108.0 ?
O4 C9 C10 111.0(3) ?
O4 C9 H9A 109.4 ?
C10 C9 H9A 109.4 ?
O4 C9 H9B 109.4 ?
C10 C9 H9B 109.4 ?
H9A C9 H9B 108.0 ?
N5 C10 C9 109.1(3) ?
N5 C10 H10A 109.9 ?
C9 C10 H10A 109.9 ?
N5 C10 H10B 109.9 ?
C9 C10 H10B 109.9 ?
H10A C10 H10B 108.3 ?
S2 C11 H11A 109.5 ?
S2 C11 H11B 109.5 ?
H11A C11 H11B 109.5 ?
S2 C11 H11C 109.5 ?
H11A C11 H11C 109.5 ?
H11B C11 H11C 109.5 ?
S2 C12 H12A 109.5 ?
S2 C12 H12B 109.5 ?
H12A C12 H12B 109.5 ?
S2 C12 H12C 109.5 ?
H12A C12 H12C 109.5 ?
H12B C12 H12C 109.5 ?

loop_
_geom_bond_atom_site_label_1
_geom_bond_atom_site_label_2
_geom_bond_distance
_geom_bond_publ_flag
Pt1 N1 1.975(3) yes
Pt1 O1 2.008(2) yes
Pt1 S2 2.1762(8) yes
Pt1 Cl1 2.3150(8) yes
S2 O2 1.480(2) ?
S2 C12 1.763(3) ?
S2 C11 1.767(3) ?
O1 C2 1.293(4) ?
O3 C5 1.419(4) ?
O3 C4 1.426(4) ?
O4 C9 1.432(4) ?
O4 C8 1.432(4) ?
N1 C1 1.324(4) ?
N1 H1N 0.8847 ?
N2 C2 1.327(4) ?
N2 C1 1.342(4) ?
N3 C1 1.379(4) ?
N3 C6 1.467(4) ?
N3 C3 1.467(4) ?
N5 C2 1.361(4) ?
N5 C10 1.462(4) ?
N5 C7 1.463(4) ?
C3 C4 1.512(4) ?
C3 H3A 0.9900 ?
C3 H3B 0.9900 ?
C4 H4A 0.9900 ?
C4 H4B 0.9900 ?
C5 C6 1.513(5) ?
C5 H5A 0.9900 ?
C5 H5B 0.9900 ?
C6 H6A 0.9900 ?
C6 H6B 0.9900 ?
C7 C8 1.506(5) ?
C7 H7A 0.9900 ?
C7 H7B 0.9900 ?
C8 H8A 0.9900 ?
C8 H8B 0.9900 ?
C9 C10 1.510(5) ?
C9 H9A 0.9900 ?
C9 H9B 0.9900 ?
C10 H10A 0.9900 ?
C10 H10B 0.9900 ?
C11 H11A 0.9800 ?
C11 H11B 0.9800 ?
C11 H11C 0.9800 ?
C12 H12A 0.9800 ?
C12 H12B 0.9800 ?
C12 H12C 0.9800 ?

loop_
_geom_hbond_atom_site_label_D
_geom_hbond_atom_site_label_H
_geom_hbond_atom_site_label_A
_geom_hbond_distance_DH
_geom_hbond_distance_HA
_geom_hbond_distance_DA
_geom_hbond_angle_DHA
_geom_hbond_publ_flag
N1 H1N O2 0.88 2.33 2.899(3) 121.9 yes
